data_2100547
loop_
_publ_author_name
'Munshi, Parthapratim'
'Guru Row, T. N.'

_publ_section_title
;
 Intra- and intermolecular interactions in small bioactive molecules:
 cooperative features from experimental and theoretical charge-density
 analysis
;
_journal_coeditor_code LC5044
_journal_issue 4
_journal_name_full 'Acta Crystallographica Section B'
_journal_page_first 612
_journal_page_last 626
_journal_paper_doi 10.1107/S0108768106017393
_journal_volume 62
_journal_year 2006
_chemical_formula_moiety 'C4 H5 N3 O, H2 O'
_chemical_formula_sum 'C4 H7 N3 O2'
_chemical_formula_weight 129.13
_chemical_name_common 'Cytosine Monohydrate'
_chemical_name_systematic ?
_space_group_IT_number 14
_symmetry_cell_setting monoclinic
_symmetry_space_group_name_Hall '-P 2ybc'
_symmetry_space_group_name_H-M 'P 1 21/c 1'
_atom_sites_solution_hydrogens geom
_atom_sites_solution_primary direct
_atom_sites_solution_secondary difmap
_cell_angle_alpha 90
_cell_angle_beta 100.523(5)
_cell_angle_gamma 90
_cell_formula_units_Z 4
_cell_length_a 7.7161(8)
_cell_length_b 9.8337(10)
_cell_length_c 7.5131(8)
_cell_measurement_reflns_used 5948
_cell_measurement_temperature 90.0(2)
_cell_measurement_theta_max 50.3
_cell_measurement_theta_min 2.7
_cell_volume 560.49(10)
_computing_cell_refinement SMART
_computing_data_collection 'SMART (Bruker, 2004)'
_computing_data_reduction 'SAINT (Bruker, 2004)'
_computing_molecular_graphics 'Koritsanszky et al, (2003)'
_computing_publication_material 'Koritsanszky et al, (2003)'
_computing_structure_refinement 'Koritsanszky et al, (2003)'
_computing_structure_solution 'SHELXS-97 (Sheldrick, 1997)'
_diffrn_ambient_temperature 90.0(2)
_diffrn_measured_fraction_theta_full 0.969
_diffrn_measured_fraction_theta_max 0.969
_diffrn_measurement_device_type 'Bruker SMART APEX CCD area detector'
_diffrn_measurement_method '\f & \w scans'
_diffrn_radiation_monochromator graphite
_diffrn_radiation_source 'fine-focus sealed tube'
_diffrn_radiation_type MoKa
_diffrn_radiation_wavelength 0.71073
_diffrn_reflns_av_R_equivalents 0.0396
_diffrn_reflns_av_sigmaI/netI 0.0120
_diffrn_reflns_limit_h_max 16
_diffrn_reflns_limit_h_min -16
_diffrn_reflns_limit_k_max 21
_diffrn_reflns_limit_k_min 0
_diffrn_reflns_limit_l_max 16
_diffrn_reflns_limit_l_min 0
_diffrn_reflns_number 5948
_diffrn_reflns_reduction_process ?
_diffrn_reflns_theta_full 50.25
_diffrn_reflns_theta_max 50.25
_diffrn_reflns_theta_min 2.68
_diffrn_standards_decay_% 0
_diffrn_standards_number 0
_exptl_absorpt_coefficient_mu 0.124
_exptl_absorpt_correction_T_max 0.9963
_exptl_absorpt_correction_T_min 0.9613
_exptl_absorpt_correction_type multi-scan
_exptl_absorpt_process_details '(SADABS; Sheldrick, 1996)'
_exptl_crystal_colour ' colorless '
_exptl_crystal_density_diffrn 1.530
_exptl_crystal_density_method 'Not Measured'
_exptl_crystal_description ' block '
_exptl_crystal_F_000 272
_exptl_crystal_size_max 0.32
_exptl_crystal_size_mid 0.22
_exptl_crystal_size_min 0.03
_refine_diff_density_max 0.271
_refine_diff_density_min -0.167
_refine_ls_extinction_method none
_refine_ls_goodness_of_fit_ref 1.9550
_refine_ls_hydrogen_treatment noref
_refine_ls_matrix_type full
_refine_ls_number_parameters 337
_refine_ls_number_reflns 4792
_refine_ls_number_restraints 0
_refine_ls_R_factor_all 0.0295
_refine_ls_R_factor_gt 0.0165
_refine_ls_shift/su_max 0.0000
_refine_ls_shift/su_mean 0.0000
_refine_ls_structure_factor_coef Fsqd
_refine_ls_weighting_details
;
     calc w2 = 1/[s^2^(Fo^2^)]
;
_refine_ls_weighting_scheme calc
_refine_ls_wR_factor_ref 0.0150
_reflns_number_gt 4792
_reflns_number_total 5948
_reflns_threshold_expression >3sigma(I)
_cod_data_source_file lc5044.cif
_cod_data_source_block cytosine
_cod_depositor_comments
;
 Marking atom 'DUM0' as a dummy atom.

 Antanas Vaitkus,
 2017-02-19

 Adding the _atom_site_type_symbol data item.

 Antanas Vaitkus,
 2017-02-19

The following automatic conversions were performed:
'_symmetry_cell_setting' value 'Monoclinic' changed to 'monoclinic'
according to '/home/saulius/struct/CIF-dictionaries/cif_core.dic'
dictionary named 'cif_core.dic' version 2.4.1 from
2010-06-29.

'_atom_sites_solution_hydrogens' value ' geom ' changed to
'geom' according to '/home/saulius/struct/CIF-dictionaries/cif_core.dic'
dictionary named 'cif_core.dic' version 2.4.1 from
2010-06-29.

'_atom_sites_solution_primary' value ' direct ' changed to
'direct' according to '/home/saulius/struct/CIF-dictionaries/cif_core.dic'
dictionary named 'cif_core.dic' version 2.4.1 from
2010-06-29.

'_atom_sites_solution_secondary' value ' difmap ' changed to
'difmap' according to '/home/saulius/struct/CIF-dictionaries/cif_core.dic'
dictionary named 'cif_core.dic' version 2.4.1 from
2010-06-29.

'_exptl_absorpt_correction_type' value ' Multi-scan ' changed
to 'multi-scan' according to
'/home/saulius/struct/CIF-dictionaries/cif_core.dic' dictionary named
'cif_core.dic' version 2.4.1 from
2010-06-29.

'_refine_ls_hydrogen_treatment' value 'noref ' changed to
'noref' according to '/home/saulius/struct/CIF-dictionaries/cif_core.dic'
dictionary named 'cif_core.dic' version 2.4.1 from 2010-06-29.

Automatic conversion script
Id: cif_fix_enum 1527 2010-12-29 10:47:43Z saulius 

The following automatic conversions were performed:

'_symmetry_cell_setting' value 'Monoclinic' changed to 'monoclinic'
according to /home/saulius/struct/CIF-dictionaries/cif_core.dic
dictionary named 'cif_core.dic' version 2.4.1 from
2010-06-29.

'_atom_sites_solution_hydrogens' value ' geom ' changed
to 'geom' according to
/home/saulius/struct/CIF-dictionaries/cif_core.dic dictionary named
'cif_core.dic' version 2.4.1 from
2010-06-29.

'_atom_sites_solution_primary' value ' direct ' changed
to 'direct' according to
/home/saulius/struct/CIF-dictionaries/cif_core.dic dictionary named
'cif_core.dic' version 2.4.1 from
2010-06-29.

'_atom_sites_solution_secondary' value ' difmap '
changed to 'difmap' according to
/home/saulius/struct/CIF-dictionaries/cif_core.dic dictionary named
'cif_core.dic' version 2.4.1 from
2010-06-29.

'_exptl_absorpt_correction_type' value ' Multi-scan '
changed to 'multi-scan' according to
/home/saulius/struct/CIF-dictionaries/cif_core.dic dictionary named
'cif_core.dic' version 2.4.1 from
2010-06-29.

'_refine_ls_hydrogen_treatment' value 'noref ' changed
to 'noref' according to
/home/saulius/struct/CIF-dictionaries/cif_core.dic dictionary named
'cif_core.dic' version 2.4.1 from 2010-06-29.

Automatic conversion script
Id: cif_fix_values 1715 2011-07-08 13:25:40Z adriana 
;
_cod_original_sg_symbol_H-M 'P 21/c'
_cod_database_code 2100547

loop_
_symmetry_equiv_pos_as_xyz
x,y,z
-x,1/2+y,1/2-z
-x,-y,-z
x,1/2-y,1/2+z

loop_
_atom_site_aniso_label
_atom_site_aniso_U_11
_atom_site_aniso_U_22
_atom_site_aniso_U_33
_atom_site_aniso_U_12
_atom_site_aniso_U_13
_atom_site_aniso_U_23
O(1) 0.01137(6) 0.01433(7) 0.01657(8) 0.00056(5) 0.00552(6) 0.00132(5)
O(2) 0.01007(6) 0.01026(7) 0.01724(8) -0.00009(5) 0.00674(6) -0.00016(5)
N(1) 0.01008(6) 0.00669(6) 0.01390(7) -0.00033(4) 0.00441(5) -0.00016(4)
N(3) 0.00906(6) 0.00691(6) 0.01323(7) -0.00036(4) 0.00434(5) -0.00018(4)
N(4) 0.01145(6) 0.00802(6) 0.01874(8) 0.00080(5) 0.00641(5) -0.00044(5)
C(2) 0.00850(6) 0.00734(6) 0.01150(7) -0.00026(4) 0.00377(4) 0.00002(4)
C(4) 0.00899(6) 0.00715(6) 0.01200(7) -0.00006(4) 0.00374(5) -0.00009(4)
C(5) 0.01042(6) 0.00832(6) 0.01573(7) -0.00063(5) 0.00599(5) 0.00022(5)
C(6) 0.01081(7) 0.00741(6) 0.01419(8) -0.00109(5) 0.00476(5) 0.00035(4)

loop_
_atom_site_label
_atom_site_type_symbol
_atom_site_fract_x
_atom_site_fract_y
_atom_site_fract_z
_atom_site_U_iso_or_equiv
_atom_site_occupancy
_atom_site_calc_flag
O(1) O 0.35423(3) 0.20877(2) 0.47471(3) 0.014 1.0000 ?
O(2) O 0.14835(3) 0.12075(2) 0.71691(3) 0.012 1.0000 ?
N(1) N -0.08534(2) 0.00432(2) 0.78140(2) 0.010 1.0000 ?
N(3) N -0.07914(2) 0.24444(2) 0.78909(3) 0.010 1.0000 ?
N(4) N -0.31101(3) 0.36205(2) 0.86904(3) 0.013 1.0000 ?
C(2) C -0.00196(2) 0.12502(2) 0.76001(2) 0.009 1.0000 ?
C(4) C -0.23597(2) 0.24325(2) 0.84319(2) 0.009 1.0000 ?
C(5) C -0.32210(2) 0.11871(2) 0.87386(3) 0.011 1.0000 ?
C(6) C -0.24197(2) 0.00145(2) 0.83951(2) 0.011 1.0000 ?
H(1) H -0.01911 -0.08184 0.75113 0.012(2) 1.0000 ?
H(1A) H 0.27966 0.25771 0.37788 0.019(2) 1.0000 ?
H(1B) H 0.27054 0.17438 0.54462 0.022(2) 1.0000 ?
H(4A) H -0.25000 0.44671 0.83268 0.018(2) 1.0000 ?
H(4B) H -0.43057 0.35719 0.90660 0.016(2) 1.0000 ?
H(5) H -0.44472 0.12010 0.92387 0.025(2) 1.0000 ?
H(6) H -0.29795 -0.09781 0.85832 0.024(2) 1.0000 ?
DUM0 . 0.00000 0.00000 0.00000 . . dum

loop_
_atom_type_symbol
_atom_type_description
_atom_type_scat_dispersion_real
_atom_type_scat_dispersion_imag
_atom_type_scat_source
O O 0.0106 0.0060 'International Tables Vol C Tables 4.2.6.8 and 6.1.1.4'
N N 0.0061 0.0033 'International Tables Vol C Tables 4.2.6.8 and 6.1.1.4'
H H 0.0000 0.0000 'International Tables Vol C Tables 4.2.6.8 and 6.1.1.4'
C C 0.0033 0.0016 'International Tables Vol C Tables 4.2.6.8 and 6.1.1.4'

loop_
_geom_angle_atom_site_label_1
_geom_angle_atom_site_label_2
_geom_angle_atom_site_label_3
_geom_angle_site_symmetry_1
_geom_angle_site_symmetry_2
_geom_angle_site_symmetry_3
_geom_angle
_geom_angle_publ_flag
H(1A) O(1) H(1B) 1_555 1_555 1_555 102.595(19) yes
C(2) N(1) C(6) 1_555 1_555 1_555 121.263(16) yes
C(2) N(1) H(1) 1_555 1_555 1_555 114.880(16) yes
C(6) N(1) H(1) 1_555 1_555 1_555 123.854(16) yes
C(2) N(3) C(4) 1_555 1_555 1_555 119.229(16) yes
C(4) N(4) H(4A) 1_555 1_555 1_555 116.292(17) yes
C(4) N(4) H(4B) 1_555 1_555 1_555 116.138(17) yes
H(4A) N(4) H(4B) 1_555 1_555 1_555 127.015(18) yes
O(2) C(2) N(1) 1_555 1_555 1_555 118.290(17) yes
O(2) C(2) N(3) 1_555 1_555 1_555 121.563(17) yes
N(1) C(2) N(3) 1_555 1_555 1_555 120.129(16) yes
N(3) C(4) N(4) 1_555 1_555 1_555 118.349(17) yes
N(3) C(4) C(5) 1_555 1_555 1_555 121.711(16) yes
N(4) C(4) C(5) 1_555 1_555 1_555 119.939(17) yes
C(4) C(5) C(6) 1_555 1_555 1_555 117.113(16) yes
C(4) C(5) H(5) 1_555 1_555 1_555 120.463(16) yes
C(6) C(5) H(5) 1_555 1_555 1_555 122.420(17) yes
N(1) C(6) C(5) 1_555 1_555 1_555 120.473(17) yes
N(1) C(6) H(6) 1_555 1_555 1_555 117.292(16) yes
C(5) C(6) H(6) 1_555 1_555 1_555 122.231(17) yes

loop_
_geom_bond_atom_site_label_1
_geom_bond_atom_site_label_2
_geom_bond_site_symmetry_1
_geom_bond_site_symmetry_2
_geom_bond_distance
_geom_bond_publ_flag
O(1) H(1A) 1_555 1_555 0.9690(2) yes
O(1) H(1B) 1_555 1_555 0.9650(2) yes
O(2) C(2) 1_555 1_555 1.2605(2) yes
N(1) C(2) 1_555 1_555 1.3734(2) yes
N(1) C(6) 1_555 1_555 1.3583(2) yes
N(1) H(1) 1_555 1_555 1.03600(17) yes
N(3) C(2) 1_555 1_555 1.3524(2) yes
N(3) C(4) 1_555 1_555 1.3451(2) yes
N(4) C(4) 1_555 1_555 1.3337(2) yes
N(4) H(4A) 1_555 1_555 1.01799(19) yes
N(4) H(4B) 1_555 1_555 1.01401(18) yes
C(4) C(5) 1_555 1_555 1.4320(2) yes
C(5) C(6) 1_555 1_555 1.3553(2) yes
C(5) H(5) 1_555 1_555 1.08000(17) yes
C(6) H(6) 1_555 1_555 1.08700(17) yes

loop_
_geom_torsion_atom_site_label_1
_geom_torsion_atom_site_label_2
_geom_torsion_atom_site_label_3
_geom_torsion_atom_site_label_4
_geom_torsion_site_symmetry_1
_geom_torsion_site_symmetry_2
_geom_torsion_site_symmetry_3
_geom_torsion_site_symmetry_4
_geom_torsion
_geom_torsion_publ_flag
C(6) N(1) C(2) O(2) 1_555 1_555 1_555 1_555 175.50(10) yes
C(6) N(1) C(2) N(3) 1_555 1_555 1_555 1_555 -3.00(10) yes
C(2) N(1) C(6) C(5) 1_555 1_555 1_555 1_555 1.60(10) yes
C(2) N(1) C(6) H(6) 1_555 1_555 1_555 1_555 -177.70(10) yes
H(1) N(1) C(2) O(2) 1_555 1_555 1_555 1_555 -4.00(10) yes
H(1) N(1) C(2) N(3) 1_555 1_555 1_555 1_555 177.60(10) yes
H(1) N(1) C(6) C(5) 1_555 1_555 1_555 1_555 -179.00(10) yes
H(1) N(1) C(6) H(6) 1_555 1_555 1_555 1_555 1.70(10) yes
C(4) N(3) C(2) O(2) 1_555 1_555 1_555 1_555 -176.90(10) yes
C(4) N(3) C(2) N(1) 1_555 1_555 1_555 1_555 1.60(10) yes
C(2) N(3) C(4) N(4) 1_555 1_555 1_555 1_555 -179.20(10) yes
C(2) N(3) C(4) C(5) 1_555 1_555 1_555 1_555 1.10(10) yes
H(4A) N(4) C(4) N(3) 1_555 1_555 1_555 1_555 6.40(10) yes
H(4A) N(4) C(4) C(5) 1_555 1_555 1_555 1_555 -173.90(10) yes
H(4B) N(4) C(4) N(3) 1_555 1_555 1_555 1_555 178.50(10) yes
H(4B) N(4) C(4) C(5) 1_555 1_555 1_555 1_555 -1.80(10) yes
N(3) C(4) C(5) C(6) 1_555 1_555 1_555 1_555 -2.40(10) yes
N(3) C(4) C(5) H(5) 1_555 1_555 1_555 1_555 176.80(10) yes
N(4) C(4) C(5) C(6) 1_555 1_555 1_555 1_555 177.90(10) yes
N(4) C(4) C(5) H(5) 1_555 1_555 1_555 1_555 -2.90(10) yes
C(4) C(5) C(6) N(1) 1_555 1_555 1_555 1_555 1.00(10) yes
C(4) C(5) C(6) H(6) 1_555 1_555 1_555 1_555 -179.70(10) yes
H(5) C(5) C(6) N(1) 1_555 1_555 1_555 1_555 -178.20(10) yes
H(5) C(5) C(6) H(6) 1_555 1_555 1_555 1_555 1.00(10) yes
